data_7037962
loop_
_publ_author_name
'Sietzen, M.'
'Federmann, P.'
'Sonnenschein, C.'
'Wadepohl, H.'
'Ballmann, J.'

_publ_section_title
;
 Cyclometalated titanium and zirconium complexes stabilised by a new
 silylmethylene-linked tetradentate triamidophosphine.
;
_journal_issue 7
_journal_name_full 'Dalton transactions (Cambridge, England : 2003)'
_journal_page_first 3013
_journal_page_last 3023
_journal_paper_doi 10.1039/c5dt04561d
_journal_volume 45
_journal_year 2016
_chemical_formula_moiety 'C31 H50 Hf N3 P Si4'
_chemical_formula_sum 'C31 H50 Hf N3 P Si4'
_chemical_formula_weight 786.56
_chemical_properties_physical moisture-sensitive
_space_group_crystal_system monoclinic
_space_group_IT_number 14
_space_group_name_Hall '-P 2yn'
_space_group_name_H-M_alt 'P 1 21/n 1'
_symmetry_cell_setting monoclinic
_symmetry_Int_Tables_number 14
_symmetry_space_group_name_Hall '-P 2yn'
_symmetry_space_group_name_H-M 'P 1 21/n 1'
_atom_sites_solution_hydrogens geom
_atom_sites_solution_primary iterative
_atom_sites_solution_secondary difmap
_audit_block_code ba_jb18
_audit_creation_date 2015-12-14
_audit_creation_method
;
Olex2 1.2
(compiled 2015.09.30 svn.r3233 for OlexSys, GUI svn.r5103)
;
_audit_update_record
;
2015-12-14 deposited with the CCDC.
2015-12-28 downloaded from the CCDC.
;
_cell_angle_alpha 90
_cell_angle_beta 106.018(7)
_cell_angle_gamma 90
_cell_formula_units_Z 4
_cell_length_a 13.187(6)
_cell_length_b 17.538(7)
_cell_length_c 15.841(6)
_cell_measurement_reflns_used 8130
_cell_measurement_temperature 100(2)
_cell_measurement_theta_max 32.35
_cell_measurement_theta_min 2.32
_cell_volume 3521(3)
_computing_cell_refinement
;
SAINT (see _computing_data_reduction). Includes estimated systematic errors
 of the unit cell constants from Monte Carlo simulations.
;
_computing_data_collection 'SMART-5.631 (Bruker AXS, 2003)'
_computing_data_reduction 'SAINT V8.34A (Bruker AXS, 1997-2013),SADABS-2014_5 (Sheldrick and Bruker AXS, 1997-2014)'
_computing_molecular_graphics 'Olex2 (Dolomanov et al., 2009)'
_computing_publication_material 'encif (Wadepohl, 2009-15); encifer 1.5 (CCDC, 2014)'
_computing_structure_refinement 'ShelXL (Sheldrick, 2015)'
_computing_structure_solution 'SUPERFLIP (Palatinus, 2007-2009)'
_diffrn_ambient_environment 'perfluoro polyether oil / N~2~'
_diffrn_ambient_temperature 100(1)
_diffrn_detector 'CCD plate'
_diffrn_detector_area_resol_mean 8.19
_diffrn_detector_type CCD-PXL-KAF2
_diffrn_measured_fraction_theta_full 1.000
_diffrn_measured_fraction_theta_max 0.958
_diffrn_measurement_device 'three-circle diffractometer'
_diffrn_measurement_device_type 'Bruker AXS Smart 1000'
_diffrn_measurement_method '\f- and \w-scans'
_diffrn_measurement_specimen_support 'polyimid foil'
_diffrn_radiation_monochromator graphite
_diffrn_radiation_probe x-ray
_diffrn_radiation_type MoK\a
_diffrn_radiation_wavelength 0.71073
_diffrn_reflns_av_R_equivalents 0.0349
_diffrn_reflns_av_unetI/netI 0.0227
_diffrn_reflns_laue_measured_fraction_full 1.000
_diffrn_reflns_laue_measured_fraction_max 0.958
_diffrn_reflns_limit_h_max 19
_diffrn_reflns_limit_h_min -19
_diffrn_reflns_limit_k_max 25
_diffrn_reflns_limit_k_min -25
_diffrn_reflns_limit_l_max 23
_diffrn_reflns_limit_l_min -23
_diffrn_reflns_number 89103
_diffrn_reflns_point_group_measured_fraction_full 1.000
_diffrn_reflns_point_group_measured_fraction_max 0.958
_diffrn_reflns_theta_full 25.242
_diffrn_reflns_theta_max 32.430
_diffrn_reflns_theta_min 2.129
_diffrn_source 'sealed X-Ray tube (Mo)'
_diffrn_source_type 'fine focus tube'
_diffrn_standards_number 0
_exptl_absorpt_coefficient_mu 3.169
_exptl_absorpt_correction_T_max 0.5655
_exptl_absorpt_correction_T_min 0.4844
_exptl_absorpt_correction_type multi-scan
_exptl_absorpt_process_details
;
multi-scan from symmetry-related measurements (Blessing 1995)
SADABS (see _computing_data_reduction)
;
_exptl_crystal_colour colourless
_exptl_crystal_density_diffrn 1.484
_exptl_crystal_description block
_exptl_crystal_F_000 1600
_exptl_crystal_size_max 0.260
_exptl_crystal_size_mid 0.230
_exptl_crystal_size_min 0.190
_refine_diff_density_max 1.766
_refine_diff_density_min -1.028
_refine_diff_density_rms 0.127
_refine_ls_extinction_method none
_refine_ls_goodness_of_fit_ref 1.083
_refine_ls_hydrogen_treatment constr
_refine_ls_matrix_type full
_refine_ls_number_parameters 370
_refine_ls_number_reflns 12131
_refine_ls_number_restraints 0
_refine_ls_restrained_S_all 1.083
_refine_ls_R_factor_all 0.0409
_refine_ls_R_factor_gt 0.0252
_refine_ls_shift/su_max 0.005
_refine_ls_shift/su_mean 0.000
_refine_ls_structure_factor_coef Fsqd
_refine_ls_weighting_details 'w=1/[\s^2^(Fo^2^)+(0.0212P)^2^+7.1206P] where P=(Fo^2^+2Fc^2^)/3'
_refine_ls_weighting_scheme calc
_refine_ls_wR_factor_gt 0.0542
_refine_ls_wR_factor_ref 0.0624
_reflns_Friedel_coverage 0.000
_reflns_number_gt 9442
_reflns_number_total 12131
_reflns_threshold_expression 'I > 2\s(I)'
_cod_data_source_file c5dt04561d2.cif
_cod_data_source_block ba_jb18
_cod_depositor_comments 'Adding full bibliography for 7037956--7037963.cif.'
_cod_original_cell_volume 3521(2)
_cod_original_sg_symbol_H-M 'P 21/n'
_cod_database_code 7037962
_audit_block_refno 2502
_audit_block_usercomment jb270
_shelx_space_group_comment
;
The symmetry employed for this shelxl refinement is uniquely defined
by the following loop, which should always be used as a source of
symmetry information in preference to the above space-group names.
They are only intended as comments.
;
_shelx_estimated_absorpt_t_max 0.584
_shelx_estimated_absorpt_t_min 0.493
_shelxl_version_number 2014/7
_olex2_refinement_description
;
1. Fixed Uiso
 At 1.2 times of:
  All C(H) groups, All C(H,H) groups
 At 1.5 times of:
  All C(H,H,H) groups
2.a Secondary CH2 refined with riding coordinates:
 C1(H1A,H1B), C2(H2A,H2B), C3(H3A,H3B), C28(H28A,H28B)
2.b Aromatic/amide H refined with riding coordinates:
 C7(H7), C8(H8), C9(H9), C10(H10), C11(H11), C15(H15), C16(H16), C17(H17),
 C18(H18), C19(H19), C23(H23), C24(H24), C25(H25), C26(H26), C27(H27)
2.c Idealised Me refined as rotating group:
 C4(H4A,H4B,H4C), C5(H5A,H5B,H5C), C12(H12A,H12B,H12C), C13(H13A,H13B,H13C),
 C20(H20A,H20B,H20C), C21(H21A,H21B,H21C), C29(H29A,H29B,H29C), C30(H30A,H30B,
 H30C), C31(H31A,H31B,H31C)
;
_olex2_submission_special_instructions 'No special instructions were received'

loop_
_symmetry_equiv_pos_as_xyz
'x, y, z'
'-x+1/2, y+1/2, -z+1/2'
'-x, -y, -z'
'x-1/2, -y-1/2, z-1/2'

loop_
_atom_site_label
_atom_site_type_symbol
_atom_site_fract_x
_atom_site_fract_y
_atom_site_fract_z
_atom_site_U_iso_or_equiv
_atom_site_adp_type
_atom_site_occupancy
_atom_site_site_symmetry_order
_atom_site_calc_flag
_atom_site_refinement_flags_posn
Hf Hf 0.25072(2) 0.74886(2) 0.45580(2) 0.00853(3) Uani 1 1 d .
P P 0.40163(4) 0.73482(3) 0.60350(4) 0.01270(11) Uani 1 1 d .
Si1 Si 0.52500(5) 0.71212(4) 0.47743(4) 0.01277(11) Uani 1 1 d .
Si2 Si 0.22468(5) 0.65954(4) 0.65014(4) 0.01543(12) Uani 1 1 d .
Si3 Si 0.31215(5) 0.90134(4) 0.57773(4) 0.01415(12) Uani 1 1 d .
Si4 Si 0.16359(5) 0.58455(4) 0.31853(4) 0.01466(12) Uani 1 1 d .
N1 N 0.39479(15) 0.73340(11) 0.42273(12) 0.0131(3) Uani 1 1 d .
N2 N 0.17664(14) 0.70387(11) 0.54839(12) 0.0131(3) Uani 1 1 d .
N3 N 0.23745(14) 0.86739(11) 0.47511(12) 0.0130(3) Uani 1 1 d .
C1 C 0.52071(17) 0.68956(14) 0.59306(15) 0.0159(4) Uani 1 1 d .
H1A H 0.5180 0.6338 0.6018 0.019 Uiso 1 1 calc R
H1B H 0.5835 0.7104 0.6366 0.019 Uiso 1 1 calc R
C2 C 0.35988(17) 0.70265(15) 0.69768(15) 0.0162(4) Uani 1 1 d .
H2A H 0.3563 0.7460 0.7368 0.019 Uiso 1 1 calc R
H2B H 0.4096 0.6641 0.7317 0.019 Uiso 1 1 calc R
C3 C 0.42938(17) 0.83591(13) 0.61663(15) 0.0151(4) Uani 1 1 d .
H3A H 0.4815 0.8490 0.5844 0.018 Uiso 1 1 calc R
H3B H 0.4627 0.8462 0.6796 0.018 Uiso 1 1 calc R
C4 C 0.5816(2) 0.62796(15) 0.43377(17) 0.0212(5) Uani 1 1 d .
H4A H 0.5367 0.5833 0.4330 0.032 Uiso 1 1 calc GR
H4B H 0.6527 0.6176 0.4715 0.032 Uiso 1 1 calc GR
H4C H 0.5851 0.6389 0.3739 0.032 Uiso 1 1 calc GR
C5 C 0.61133(18) 0.79557(15) 0.47385(17) 0.0191(5) Uani 1 1 d .
H5A H 0.6078 0.8074 0.4126 0.029 Uiso 1 1 calc GR
H5B H 0.6843 0.7834 0.5061 0.029 Uiso 1 1 calc GR
H5C H 0.5873 0.8398 0.5010 0.029 Uiso 1 1 calc GR
C6 C 0.37970(16) 0.75562(13) 0.33309(14) 0.0125(4) Uani 1 1 d .
C7 C 0.35762(18) 0.83131(14) 0.30817(16) 0.0180(4) Uani 1 1 d .
H7 H 0.3579 0.8689 0.3514 0.022 Uiso 1 1 calc R
C8 C 0.3350(2) 0.85223(16) 0.21972(17) 0.0239(5) Uani 1 1 d .
H8 H 0.3172 0.9036 0.2030 0.029 Uiso 1 1 calc R
C9 C 0.3384(2) 0.79887(18) 0.15675(17) 0.0260(6) Uani 1 1 d .
H9 H 0.3236 0.8136 0.0969 0.031 Uiso 1 1 calc R
C10 C 0.3633(2) 0.72381(18) 0.18083(17) 0.0237(5) Uani 1 1 d .
H10 H 0.3669 0.6871 0.1376 0.028 Uiso 1 1 calc R
C11 C 0.38306(19) 0.70224(15) 0.26807(16) 0.0186(4) Uani 1 1 d .
H11 H 0.3991 0.6505 0.2840 0.022 Uiso 1 1 calc R
C12 C 0.1385(2) 0.67840(19) 0.72309(17) 0.0268(6) Uani 1 1 d .
H12A H 0.1292 0.7335 0.7278 0.040 Uiso 1 1 calc GR
H12B H 0.1714 0.6573 0.7815 0.040 Uiso 1 1 calc GR
H12C H 0.0696 0.6543 0.6984 0.040 Uiso 1 1 calc GR
C13 C 0.2427(3) 0.55410(16) 0.6450(2) 0.0301(6) Uani 1 1 d .
H13A H 0.1742 0.5299 0.6193 0.045 Uiso 1 1 calc GR
H13B H 0.2734 0.5342 0.7044 0.045 Uiso 1 1 calc GR
H13C H 0.2901 0.5429 0.6086 0.045 Uiso 1 1 calc GR
C14 C 0.06502(17) 0.70829(14) 0.51159(15) 0.0145(4) Uani 1 1 d .
C15 C 0.00149(19) 0.64289(15) 0.49571(17) 0.0201(5) Uani 1 1 d .
H15 H 0.0315 0.5946 0.5155 0.024 Uiso 1 1 calc R
C16 C -0.1052(2) 0.64807(17) 0.45124(18) 0.0248(5) Uani 1 1 d .
H16 H -0.1470 0.6031 0.4407 0.030 Uiso 1 1 calc R
C17 C -0.15109(19) 0.71740(18) 0.42215(17) 0.0239(5) Uani 1 1 d .
H17 H -0.2234 0.7202 0.3900 0.029 Uiso 1 1 calc R
C18 C -0.0902(2) 0.78299(17) 0.44047(17) 0.0218(5) Uani 1 1 d .
H18 H -0.1214 0.8312 0.4224 0.026 Uiso 1 1 calc R
C19 C 0.01665(18) 0.77837(15) 0.48526(16) 0.0176(4) Uani 1 1 d .
H19 H 0.0572 0.8238 0.4981 0.021 Uiso 1 1 calc R
C20 C 0.3679(2) 0.99788(15) 0.5689(2) 0.0266(6) Uani 1 1 d .
H20A H 0.4058 0.9971 0.5238 0.040 Uiso 1 1 calc GR
H20B H 0.4167 1.0120 0.6255 0.040 Uiso 1 1 calc GR
H20C H 0.3105 1.0352 0.5529 0.040 Uiso 1 1 calc GR
C21 C 0.2388(2) 0.90023(16) 0.66297(16) 0.0215(5) Uani 1 1 d .
H21A H 0.1859 0.9410 0.6508 0.032 Uiso 1 1 calc GR
H21B H 0.2883 0.9083 0.7210 0.032 Uiso 1 1 calc GR
H21C H 0.2036 0.8509 0.6618 0.032 Uiso 1 1 calc GR
C22 C 0.16321(17) 0.91669(12) 0.42025(14) 0.0122(4) Uani 1 1 d .
C23 C 0.12045(19) 0.97995(14) 0.45293(16) 0.0181(4) Uani 1 1 d .
H23 H 0.1402 0.9891 0.5144 0.022 Uiso 1 1 calc R
C24 C 0.0503(2) 1.02921(14) 0.39779(17) 0.0206(5) Uani 1 1 d .
H24 H 0.0236 1.0718 0.4220 0.025 Uiso 1 1 calc R
C25 C 0.01831(19) 1.01723(14) 0.30781(16) 0.0184(5) Uani 1 1 d .
H25 H -0.0293 1.0514 0.2700 0.022 Uiso 1 1 calc R
C26 C 0.05747(19) 0.95434(14) 0.27447(16) 0.0174(4) Uani 1 1 d .
H26 H 0.0352 0.9447 0.2131 0.021 Uiso 1 1 calc R
C27 C 0.12874(18) 0.90488(13) 0.32888(15) 0.0162(4) Uani 1 1 d .
H27 H 0.1546 0.8624 0.3040 0.019 Uiso 1 1 calc R
C28 C 0.14953(17) 0.68901(13) 0.33588(15) 0.0137(4) Uani 1 1 d .
H28A H 0.0751 0.6980 0.3349 0.016 Uiso 1 1 calc R
H28B H 0.1608 0.7154 0.2840 0.016 Uiso 1 1 calc R
C29 C 0.2819(2) 0.54423(15) 0.40175(18) 0.0247(5) Uani 1 1 d .
H29A H 0.3459 0.5694 0.3958 0.037 Uiso 1 1 calc GR
H29B H 0.2865 0.4893 0.3918 0.037 Uiso 1 1 calc GR
H29C H 0.2749 0.5529 0.4610 0.037 Uiso 1 1 calc GR
C30 C 0.0446(2) 0.53089(15) 0.33064(19) 0.0243(5) Uani 1 1 d .
H30A H 0.0498 0.5244 0.3931 0.036 Uiso 1 1 calc GR
H30B H 0.0417 0.4807 0.3028 0.036 Uiso 1 1 calc GR
H30C H -0.0194 0.5596 0.3023 0.036 Uiso 1 1 calc GR
C31 C 0.1791(2) 0.56199(15) 0.20649(16) 0.0194(5) Uani 1 1 d .
H31A H 0.1096 0.5519 0.1658 0.029 Uiso 1 1 calc GR
H31B H 0.2239 0.5168 0.2102 0.029 Uiso 1 1 calc GR
H31C H 0.2118 0.6054 0.1852 0.029 Uiso 1 1 calc GR

loop_
_atom_site_aniso_label
_atom_site_aniso_U_11
_atom_site_aniso_U_22
_atom_site_aniso_U_33
_atom_site_aniso_U_23
_atom_site_aniso_U_13
_atom_site_aniso_U_12
Hf 0.00689(4) 0.00951(4) 0.00853(4) -0.00022(3) 0.00103(3) 0.00044(3)
P 0.0077(2) 0.0205(3) 0.0096(2) 0.0014(2) 0.00192(18) 0.00093(19)
Si1 0.0101(3) 0.0156(3) 0.0131(3) 0.0008(2) 0.0041(2) 0.0019(2)
Si2 0.0132(3) 0.0184(3) 0.0153(3) 0.0036(2) 0.0050(2) -0.0005(2)
Si3 0.0124(3) 0.0138(3) 0.0152(3) -0.0026(2) 0.0020(2) 0.0005(2)
Si4 0.0136(3) 0.0135(3) 0.0152(3) -0.0015(2) 0.0013(2) 0.0000(2)
N1 0.0108(8) 0.0177(9) 0.0105(8) 0.0014(7) 0.0027(6) 0.0014(6)
N2 0.0086(8) 0.0160(9) 0.0146(8) 0.0001(7) 0.0027(6) -0.0007(6)
N3 0.0115(8) 0.0129(8) 0.0142(8) 0.0003(7) 0.0026(7) 0.0008(6)
C1 0.0113(9) 0.0212(11) 0.0153(10) 0.0044(8) 0.0040(8) 0.0046(8)
C2 0.0117(9) 0.0259(12) 0.0112(9) 0.0026(9) 0.0035(7) 0.0011(8)
C3 0.0118(9) 0.0192(10) 0.0138(10) -0.0013(8) 0.0025(8) -0.0009(8)
C4 0.0174(11) 0.0210(12) 0.0251(12) -0.0014(10) 0.0057(9) 0.0056(9)
C5 0.0134(10) 0.0225(12) 0.0225(11) 0.0011(9) 0.0067(9) -0.0017(9)
C6 0.0086(8) 0.0184(10) 0.0111(9) 0.0017(8) 0.0035(7) 0.0005(8)
C7 0.0156(10) 0.0198(11) 0.0186(11) 0.0032(9) 0.0044(8) -0.0005(8)
C8 0.0228(12) 0.0256(13) 0.0227(12) 0.0104(10) 0.0054(10) -0.0009(10)
C9 0.0204(12) 0.0415(16) 0.0165(11) 0.0061(11) 0.0058(9) -0.0047(11)
C10 0.0195(12) 0.0372(14) 0.0153(11) -0.0025(10) 0.0066(9) 0.0008(10)
C11 0.0167(10) 0.0235(12) 0.0165(10) -0.0010(9) 0.0063(9) 0.0011(9)
C12 0.0166(11) 0.0450(17) 0.0207(12) 0.0034(11) 0.0082(9) -0.0020(11)
C13 0.0360(15) 0.0208(13) 0.0298(14) 0.0078(11) 0.0029(12) -0.0005(11)
C14 0.0106(9) 0.0207(11) 0.0129(9) -0.0016(8) 0.0045(8) -0.0002(8)
C15 0.0141(10) 0.0224(12) 0.0237(12) -0.0028(9) 0.0052(9) -0.0023(9)
C16 0.0145(11) 0.0311(14) 0.0298(13) -0.0086(11) 0.0075(10) -0.0085(10)
C17 0.0094(10) 0.0437(16) 0.0179(11) -0.0053(11) 0.0023(8) -0.0013(10)
C18 0.0156(11) 0.0306(14) 0.0197(11) 0.0032(10) 0.0059(9) 0.0049(10)
C19 0.0134(10) 0.0219(11) 0.0186(11) 0.0015(9) 0.0061(8) 0.0006(9)
C20 0.0232(13) 0.0180(12) 0.0345(15) -0.0007(10) 0.0011(11) -0.0043(10)
C21 0.0185(11) 0.0297(13) 0.0158(11) -0.0039(10) 0.0038(9) 0.0048(10)
C22 0.0107(9) 0.0110(9) 0.0154(10) 0.0004(7) 0.0043(7) -0.0007(7)
C23 0.0196(11) 0.0183(11) 0.0160(10) -0.0005(9) 0.0040(9) 0.0048(9)
C24 0.0219(12) 0.0181(11) 0.0218(12) -0.0006(9) 0.0062(9) 0.0086(9)
C25 0.0143(10) 0.0173(11) 0.0225(11) 0.0041(9) 0.0030(9) 0.0032(8)
C26 0.0166(10) 0.0182(11) 0.0149(10) -0.0004(8) 0.0004(8) 0.0000(8)
C27 0.0180(10) 0.0121(10) 0.0152(10) -0.0031(8) -0.0013(8) 0.0036(8)
C28 0.0121(9) 0.0149(10) 0.0136(9) -0.0025(8) 0.0027(8) -0.0009(7)
C29 0.0246(13) 0.0194(12) 0.0237(12) -0.0009(10) -0.0042(10) 0.0019(10)
C30 0.0224(12) 0.0199(12) 0.0325(14) -0.0037(10) 0.0110(11) -0.0048(10)
C31 0.0187(11) 0.0203(11) 0.0183(11) -0.0038(9) 0.0036(9) 0.0017(9)

loop_
_atom_type_symbol
_atom_type_description
_atom_type_scat_dispersion_real
_atom_type_scat_dispersion_imag
_atom_type_scat_source
C C 0.0033 0.0016 'International Tables Vol C Tables 4.2.6.8 and 6.1.1.4'
H H 0.0000 0.0000 'International Tables Vol C Tables 4.2.6.8 and 6.1.1.4'
Hf Hf -0.5830 6.1852 'International Tables Vol C Tables 4.2.6.8 and 6.1.1.4'
N N 0.0061 0.0033 'International Tables Vol C Tables 4.2.6.8 and 6.1.1.4'
P P 0.1023 0.0942 'International Tables Vol C Tables 4.2.6.8 and 6.1.1.4'
Si Si 0.0817 0.0704 'International Tables Vol C Tables 4.2.6.8 and 6.1.1.4'

loop_
_geom_angle_atom_site_label_1
_geom_angle_atom_site_label_2
_geom_angle_atom_site_label_3
_geom_angle
N1 Hf P 72.47(6)
N1 Hf N2 137.37(7)
N1 Hf C28 95.42(8)
N2 Hf P 74.37(6)
N2 Hf C28 97.50(8)
N3 Hf P 92.05(5)
N3 Hf N1 106.06(7)
N3 Hf N2 101.12(8)
N3 Hf C28 121.70(8)
C28 Hf P 146.24(6)
C1 P Hf 115.01(8)
C1 P C2 113.99(11)
C1 P C3 106.71(11)
C2 P Hf 115.66(8)
C3 P Hf 95.15(7)
C3 P C2 107.89(11)
N1 Si1 C1 103.80(10)
N1 Si1 C4 115.18(11)
N1 Si1 C5 110.12(11)
C4 Si1 C1 108.35(11)
C5 Si1 C1 112.06(11)
C5 Si1 C4 107.39(12)
N2 Si2 C2 104.60(10)
N2 Si2 C12 111.51(12)
N2 Si2 C13 114.76(12)
C12 Si2 C2 110.59(12)
C12 Si2 C13 108.06(14)
C13 Si2 C2 107.19(13)
N3 Si3 C3 107.21(10)
N3 Si3 C20 111.75(12)
N3 Si3 C21 113.32(11)
C20 Si3 C3 105.78(12)
C21 Si3 C3 107.40(11)
C21 Si3 C20 110.92(13)
C28 Si4 C29 111.23(11)
C28 Si4 C30 110.82(11)
C28 Si4 C31 112.66(11)
C29 Si4 C30 107.09(13)
C29 Si4 C31 107.27(12)
C31 Si4 C30 107.50(12)
Si1 N1 Hf 137.15(11)
C6 N1 Hf 108.72(13)
C6 N1 Si1 113.62(14)
Si2 N2 Hf 133.19(10)
C14 N2 Hf 108.45(14)
C14 N2 Si2 118.18(15)
Si3 N3 Hf 114.80(10)
C22 N3 Hf 125.73(14)
C22 N3 Si3 118.61(15)
P C1 Si1 104.82(11)
P C1 H1A 110.8
P C1 H1B 110.8
Si1 C1 H1A 110.8
Si1 C1 H1B 110.8
H1A C1 H1B 108.9
P C2 Si2 105.26(11)
P C2 H2A 110.7
P C2 H2B 110.7
Si2 C2 H2A 110.7
Si2 C2 H2B 110.7
H2A C2 H2B 108.8
P C3 Si3 115.89(12)
P C3 H3A 108.3
P C3 H3B 108.3
Si3 C3 H3A 108.3
Si3 C3 H3B 108.3
H3A C3 H3B 107.4
Si1 C4 H4A 109.5
Si1 C4 H4B 109.5
Si1 C4 H4C 109.5
H4A C4 H4B 109.5
H4A C4 H4C 109.5
H4B C4 H4C 109.5
Si1 C5 H5A 109.5
Si1 C5 H5B 109.5
Si1 C5 H5C 109.5
H5A C5 H5B 109.5
H5A C5 H5C 109.5
H5B C5 H5C 109.5
C7 C6 N1 120.1(2)
C7 C6 C11 118.4(2)
C11 C6 N1 121.5(2)
C6 C7 H7 119.9
C6 C7 C8 120.3(2)
C8 C7 H7 119.9
C7 C8 H8 119.8
C9 C8 C7 120.4(3)
C9 C8 H8 119.8
C8 C9 H9 120.0
C8 C9 C10 119.9(2)
C10 C9 H9 120.0
C9 C10 H10 120.0
C9 C10 C11 119.9(3)
C11 C10 H10 120.0
C6 C11 H11 119.5
C10 C11 C6 121.0(2)
C10 C11 H11 119.5
Si2 C12 H12A 109.5
Si2 C12 H12B 109.5
Si2 C12 H12C 109.5
H12A C12 H12B 109.5
H12A C12 H12C 109.5
H12B C12 H12C 109.5
Si2 C13 H13A 109.5
Si2 C13 H13B 109.5
Si2 C13 H13C 109.5
H13A C13 H13B 109.5
H13A C13 H13C 109.5
H13B C13 H13C 109.5
C15 C14 N2 121.8(2)
C19 C14 N2 120.3(2)
C19 C14 C15 117.8(2)
C14 C15 H15 119.7
C16 C15 C14 120.5(2)
C16 C15 H15 119.7
C15 C16 H16 119.5
C17 C16 C15 121.1(2)
C17 C16 H16 119.5
C16 C17 H17 120.5
C16 C17 C18 119.0(2)
C18 C17 H17 120.5
C17 C18 H18 119.9
C17 C18 C19 120.3(3)
C19 C18 H18 119.9
C14 C19 H19 119.4
C18 C19 C14 121.2(2)
C18 C19 H19 119.4
Si3 C20 H20A 109.5
Si3 C20 H20B 109.5
Si3 C20 H20C 109.5
H20A C20 H20B 109.5
H20A C20 H20C 109.5
H20B C20 H20C 109.5
Si3 C21 H21A 109.5
Si3 C21 H21B 109.5
Si3 C21 H21C 109.5
H21A C21 H21B 109.5
H21A C21 H21C 109.5
H21B C21 H21C 109.5
C23 C22 N3 122.5(2)
C23 C22 C27 116.5(2)
C27 C22 N3 121.0(2)
C22 C23 H23 119.1
C24 C23 C22 121.7(2)
C24 C23 H23 119.1
C23 C24 H24 119.5
C23 C24 C25 120.9(2)
C25 C24 H24 119.5
C24 C25 H25 120.9
C26 C25 C24 118.3(2)
C26 C25 H25 120.9
C25 C26 H26 119.3
C25 C26 C27 121.4(2)
C27 C26 H26 119.3
C22 C27 H27 119.4
C26 C27 C22 121.1(2)
C26 C27 H27 119.4
Hf C28 H28A 107.0
Hf C28 H28B 107.0
Si4 C28 Hf 121.34(11)
Si4 C28 H28A 107.0
Si4 C28 H28B 107.0
H28A C28 H28B 106.7
Si4 C29 H29A 109.5
Si4 C29 H29B 109.5
Si4 C29 H29C 109.5
H29A C29 H29B 109.5
H29A C29 H29C 109.5
H29B C29 H29C 109.5
Si4 C30 H30A 109.5
Si4 C30 H30B 109.5
Si4 C30 H30C 109.5
H30A C30 H30B 109.5
H30A C30 H30C 109.5
H30B C30 H30C 109.5
Si4 C31 H31A 109.5
Si4 C31 H31B 109.5
Si4 C31 H31C 109.5
H31A C31 H31B 109.5
H31A C31 H31C 109.5
H31B C31 H31C 109.5

loop_
_geom_bond_atom_site_label_1
_geom_bond_atom_site_label_2
_geom_bond_distance
Hf P 2.6316(9)
Hf N1 2.123(2)
Hf N2 2.126(2)
Hf N3 2.115(2)
Hf C28 2.257(2)
P C1 1.807(2)
P C2 1.817(2)
P C3 1.811(3)
Si1 N1 1.737(2)
Si1 C1 1.890(2)
Si1 C4 1.871(3)
Si1 C5 1.864(3)
Si2 N2 1.744(2)
Si2 C2 1.891(2)
Si2 C12 1.860(3)
Si2 C13 1.869(3)
Si3 N3 1.756(2)
Si3 C3 1.887(2)
Si3 C20 1.866(3)
Si3 C21 1.866(3)
Si4 C28 1.869(2)
Si4 C29 1.881(3)
Si4 C30 1.884(3)
Si4 C31 1.884(3)
N1 C6 1.432(3)
N2 C14 1.428(3)
N3 C22 1.411(3)
C1 H1A 0.9900
C1 H1B 0.9900
C2 H2A 0.9900
C2 H2B 0.9900
C3 H3A 0.9900
C3 H3B 0.9900
C4 H4A 0.9800
C4 H4B 0.9800
C4 H4C 0.9800
C5 H5A 0.9800
C5 H5B 0.9800
C5 H5C 0.9800
C6 C7 1.393(3)
C6 C11 1.402(3)
C7 H7 0.9500
C7 C8 1.399(3)
C8 H8 0.9500
C8 C9 1.377(4)
C9 H9 0.9500
C9 C10 1.385(4)
C10 H10 0.9500
C10 C11 1.386(3)
C11 H11 0.9500
C12 H12A 0.9800
C12 H12B 0.9800
C12 H12C 0.9800
C13 H13A 0.9800
C13 H13B 0.9800
C13 H13C 0.9800
C14 C15 1.402(3)
C14 C19 1.394(3)
C15 H15 0.9500
C15 C16 1.391(3)
C16 H16 0.9500
C16 C17 1.380(4)
C17 H17 0.9500
C17 C18 1.387(4)
C18 H18 0.9500
C18 C19 1.394(3)
C19 H19 0.9500
C20 H20A 0.9800
C20 H20B 0.9800
C20 H20C 0.9800
C21 H21A 0.9800
C21 H21B 0.9800
C21 H21C 0.9800
C22 C23 1.406(3)
C22 C27 1.408(3)
C23 H23 0.9500
C23 C24 1.386(3)
C24 H24 0.9500
C24 C25 1.386(4)
C25 H25 0.9500
C25 C26 1.383(3)
C26 H26 0.9500
C26 C27 1.390(3)
C27 H27 0.9500
C28 H28A 0.9900
C28 H28B 0.9900
C29 H29A 0.9800
C29 H29B 0.9800
C29 H29C 0.9800
C30 H30A 0.9800
C30 H30B 0.9800
C30 H30C 0.9800
C31 H31A 0.9800
C31 H31B 0.9800
C31 H31C 0.9800

loop_
_geom_torsion_atom_site_label_1
_geom_torsion_atom_site_label_2
_geom_torsion_atom_site_label_3
_geom_torsion_atom_site_label_4
_geom_torsion
Hf P C1 Si1 28.24(14)
Hf P C2 Si2 17.56(14)
Hf P C3 Si3 34.68(12)
Hf N1 C6 C7 65.2(2)
Hf N1 C6 C11 -112.6(2)
Hf N2 C14 C15 118.0(2)
Hf N2 C14 C19 -58.0(2)
Hf N3 C22 C23 146.71(19)
Hf N3 C22 C27 -33.8(3)
Si1 N1 C6 C7 -108.1(2)
Si1 N1 C6 C11 74.1(2)
Si2 N2 C14 C15 -57.7(3)
Si2 N2 C14 C19 126.3(2)
Si3 N3 C22 C23 -22.1(3)
Si3 N3 C22 C27 157.38(18)
N1 Si1 C1 P -21.42(14)
N1 C6 C7 C8 -175.2(2)
N1 C6 C11 C10 176.9(2)
N2 Si2 C2 P -24.61(14)
N2 C14 C15 C16 -173.0(2)
N2 C14 C19 C18 172.9(2)
N3 Si3 C3 P -44.64(15)
N3 C22 C23 C24 177.8(2)
N3 C22 C27 C26 -178.5(2)
C1 P C2 Si2 -119.08(13)
C1 P C3 Si3 152.73(12)
C1 Si1 N1 Hf 7.03(19)
C1 Si1 N1 C6 177.61(16)
C2 P C1 Si1 165.17(11)
C2 P C3 Si3 -84.40(14)
C2 Si2 N2 Hf 30.43(17)
C2 Si2 N2 C14 -155.18(17)
C3 P C1 Si1 -75.85(14)
C3 P C2 Si2 122.61(12)
C3 Si3 N3 Hf 27.74(13)
C3 Si3 N3 C22 -162.24(16)
C4 Si1 N1 Hf 125.31(16)
C4 Si1 N1 C6 -64.12(19)
C4 Si1 C1 P -144.31(12)
C5 Si1 N1 Hf -113.10(16)
C5 Si1 N1 C6 57.48(19)
C5 Si1 C1 P 97.38(14)
C6 C7 C8 C9 -2.6(4)
C7 C6 C11 C10 -1.0(3)
C7 C8 C9 C10 0.6(4)
C8 C9 C10 C11 1.1(4)
C9 C10 C11 C6 -0.9(4)
C11 C6 C7 C8 2.7(3)
C12 Si2 N2 Hf 149.99(15)
C12 Si2 N2 C14 -35.6(2)
C12 Si2 C2 P -144.79(13)
C13 Si2 N2 Hf -86.73(18)
C13 Si2 N2 C14 87.7(2)
C13 Si2 C2 P 97.64(15)
C14 C15 C16 C17 -0.3(4)
C15 C14 C19 C18 -3.3(3)
C15 C16 C17 C18 -2.2(4)
C16 C17 C18 C19 2.0(4)
C17 C18 C19 C14 0.8(4)
C19 C14 C15 C16 3.1(4)
C20 Si3 N3 Hf 143.21(12)
C20 Si3 N3 C22 -46.8(2)
C20 Si3 C3 P -164.02(14)
C21 Si3 N3 Hf -90.58(13)
C21 Si3 N3 C22 79.44(19)
C21 Si3 C3 P 77.46(15)
C22 C23 C24 C25 0.9(4)
C23 C22 C27 C26 1.0(3)
C23 C24 C25 C26 0.7(4)
C24 C25 C26 C27 -1.3(4)
C25 C26 C27 C22 0.5(4)
C27 C22 C23 C24 -1.7(4)
C29 Si4 C28 Hf -8.69(17)
C30 Si4 C28 Hf 110.33(15)
C31 Si4 C28 Hf -129.18(13)
